data_4331957
loop_
_publ_author_name
'Chen, Wanzhi'
'Liu, Fenghui'
'Xu, Duanjun'
'Matsumoto, Kazuko'
'Kishi, Shinobu'
'Kato, Masako'

_publ_section_title
;
 Luminescent Amidate-Bridged One-Dimensional
 Platinum(II)&#x2212;Thallium(I) Coordination Polymers Assembled via
 Metallophilic Attraction
;
_journal_issue 14
_journal_name_full 'Inorganic Chemistry'
_journal_page_first 5552
_journal_page_last 5560
_journal_paper_doi 10.1021/ic051932c
_journal_volume 45
_journal_year 2006
_chemical_formula_sum 'C33 H71 Cl2 N8 O12.5 Pt2 Tl2'
_chemical_formula_weight 1649.80
_chemical_name_systematic
; 
 ? 
;
_space_group_IT_number 4
_symmetry_cell_setting monoclinic
_symmetry_space_group_name_Hall 'P 2yb'
_symmetry_space_group_name_H-M 'P 1 21 1'
_atom_sites_solution_hydrogens geom
_atom_sites_solution_primary direct
_atom_sites_solution_secondary difmap
_audit_creation_method SHELXL-97
_cell_angle_alpha 90.00
_cell_angle_beta 100.336(7)
_cell_angle_gamma 90.00
_cell_formula_units_Z 2
_cell_length_a 11.340(4)
_cell_length_b 18.197(7)
_cell_length_c 12.859(5)
_cell_measurement_temperature 293(2)
_cell_volume 2610.4(17)
_computing_cell_refinement 'Bruker SMART'
_computing_data_collection 'Bruker SMART'
_computing_data_reduction 'Bruker SAINT'
_computing_molecular_graphics 'Bruker SHELXTL'
_computing_publication_material 'Bruker SHELXTL'
_computing_structure_refinement 'SHELXL-97 (Sheldrick, 1997)'
_computing_structure_solution 'SHELXS-97 (Sheldrick, 1990)'
_diffrn_ambient_temperature 293(2)
_diffrn_measured_fraction_theta_full 0.998
_diffrn_measured_fraction_theta_max 0.998
_diffrn_measurement_device_type 'CCD area detector'
_diffrn_measurement_method 'phi and omega scans'
_diffrn_radiation_monochromator graphite
_diffrn_radiation_source 'fine-focus sealed tube'
_diffrn_radiation_type MoK\a
_diffrn_radiation_wavelength 0.71073
_diffrn_reflns_av_R_equivalents 0.0750
_diffrn_reflns_av_sigmaI/netI 0.0544
_diffrn_reflns_limit_h_max 9
_diffrn_reflns_limit_h_min -14
_diffrn_reflns_limit_k_max 22
_diffrn_reflns_limit_k_min -22
_diffrn_reflns_limit_l_max 15
_diffrn_reflns_limit_l_min -15
_diffrn_reflns_number 15053
_diffrn_reflns_theta_full 26.25
_diffrn_reflns_theta_max 26.25
_diffrn_reflns_theta_min 1.61
_exptl_absorpt_coefficient_mu 11.656
_exptl_absorpt_correction_T_max 0.2571
_exptl_absorpt_correction_T_min 0.0752
_exptl_absorpt_correction_type multi-scan
_exptl_absorpt_process_details sadabs
_exptl_crystal_colour yellow
_exptl_crystal_density_diffrn 2.099
_exptl_crystal_density_method 'not measured'
_exptl_crystal_description prism
_exptl_crystal_F_000 1554
_exptl_crystal_size_max 0.46
_exptl_crystal_size_mid 0.24
_exptl_crystal_size_min 0.16
_refine_diff_density_max 1.661
_refine_diff_density_min -2.499
_refine_diff_density_rms 0.205
_refine_ls_abs_structure_details 'Flack H D (1983), Acta Cryst. A39, 876-881'
_refine_ls_abs_structure_Flack -0.001(11)
_refine_ls_extinction_method none
_refine_ls_goodness_of_fit_ref 1.033
_refine_ls_hydrogen_treatment constr
_refine_ls_matrix_type full
_refine_ls_number_parameters 514
_refine_ls_number_reflns 9848
_refine_ls_number_restraints 8
_refine_ls_restrained_S_all 1.033
_refine_ls_R_factor_all 0.0403
_refine_ls_R_factor_gt 0.0371
_refine_ls_shift/su_max 0.001
_refine_ls_shift/su_mean 0.000
_refine_ls_structure_factor_coef Fsqd
_refine_ls_weighting_details 'calc w=1/[\s^2^(Fo^2^)+(0.0571P)^2^+11.1705P] where P=(Fo^2^+2Fc^2^)/3'
_refine_ls_weighting_scheme calc
_refine_ls_wR_factor_gt 0.0939
_refine_ls_wR_factor_ref 0.0952
_reflns_number_gt 9212
_reflns_number_total 9848
_reflns_threshold_expression >2sigma(I)
_cod_data_source_file ic051932csup1.cif
_cod_data_source_block a
_cod_depositor_comments
;
The following automatic conversions were performed:

'_symmetry_cell_setting' value 'Monoclinic' changed to 'monoclinic'
according to /home/saulius/struct/CIF-dictionaries/cif_core.dic
dictionary named 'cif_core.dic' version 2.4.2 from 2011-04-26.

Automatic conversion script
Id: cif_fix_values 1891 2012-01-12 08:04:46Z andrius 
;
_cod_original_cell_volume 2610.5(18)
_cod_original_sg_symbol_H-M P2(1)
_cod_original_formula_sum 'C33 H71 Cl2 N8 O12.50 Pt2 Tl2'
_cod_database_code 4331957

loop_
_symmetry_equiv_pos_as_xyz
'x, y, z'
'-x, y+1/2, -z'

loop_
_atom_site_label
_atom_site_type_symbol
_atom_site_fract_x
_atom_site_fract_y
_atom_site_fract_z
_atom_site_U_iso_or_equiv
_atom_site_adp_type
_atom_site_occupancy
_atom_site_symmetry_multiplicity
_atom_site_calc_flag
_atom_site_refinement_flags
Pt1 Pt 0.53128(3) 0.725670(19) 0.83879(3) 0.02576(10) Uani 1 1 d .
Pt2 Pt 0.02858(3) 0.73782(2) 0.87810(3) 0.02334(9) Uani 1 1 d .
Tl1 Tl 0.27657(3) 0.76767(2) 0.84031(3) 0.03086(10) Uani 1 1 d .
Tl2 Tl 0.78569(3) 0.69032(2) 0.89609(3) 0.03304(11) Uani 1 1 d .
Cl1 Cl 0.2943(3) 0.8344(3) 0.5639(4) 0.0769(14) Uani 1 1 d .
Cl2 Cl 0.7883(5) 0.5010(3) 0.9648(4) 0.0873(16) Uani 1 1 d .
N1 N 0.5449(7) 0.7377(6) 0.9960(6) 0.034(2) Uani 1 1 d .
H1 H 0.6136 0.7537 1.0269 0.041 Uiso 1 1 calc RD
N2 N 0.4859(8) 0.6147(5) 0.8318(7) 0.0315(19) Uani 1 1 d .
H2A H 0.5202 0.5914 0.8914 0.038 Uiso 1 1 calc R
H2B H 0.4059 0.6089 0.8231 0.038 Uiso 1 1 calc R
N3 N 0.5339(8) 0.7098(6) 0.6814(7) 0.037(2) Uani 1 1 d .
H3D H 0.4854 0.7429 0.6431 0.044 Uiso 1 1 calc R
H3E H 0.6087 0.7172 0.6694 0.044 Uiso 1 1 calc R
N4 N 0.5809(8) 0.8308(5) 0.8335(7) 0.0314(19) Uani 1 1 d .
H4 H 0.5363 0.8581 0.7878 0.038 Uiso 1 1 calc R
N5 N 0.0289(7) 0.6504(6) 0.7808(7) 0.0310(19) Uani 1 1 d .
H5 H -0.0408 0.6336 0.7538 0.037 Uiso 1 1 calc R
N6 N 0.0193(7) 0.8208(5) 0.9861(7) 0.031(2) Uani 1 1 d .
H6A H 0.0562 0.8612 0.9674 0.037 Uiso 1 1 calc R
H6B H -0.0580 0.8322 0.9859 0.037 Uiso 1 1 calc R
N7 N 0.1020(7) 0.6795(6) 1.0128(7) 0.0311(19) Uani 1 1 d .
H7D H 0.0791 0.6322 1.0062 0.037 Uiso 1 1 calc R
H7E H 0.1826 0.6813 1.0227 0.037 Uiso 1 1 calc R
N8 N -0.0431(8) 0.7975(6) 0.7516(7) 0.036(2) Uani 1 1 d .
H8 H -0.0094 0.8385 0.7413 0.043 Uiso 1 1 calc RD
O1 O 0.3645(7) 0.7028(5) 1.0307(6) 0.0380(18) Uani 1 1 d .
O2 O 0.2250(7) 0.6292(5) 0.7917(7) 0.0407(19) Uani 1 1 d .
O3 O -0.2084(6) 0.7265(5) 0.6991(6) 0.0361(17) Uani 1 1 d .
O4 O 0.7533(6) 0.8271(5) 0.9528(6) 0.0364(17) Uani 1 1 d .
O11 O 0.3807(14) 0.8607(10) 0.6480(13) 0.115(6) Uani 1 1 d .
O12 O 0.2116(17) 0.7871(12) 0.6064(13) 0.127(7) Uani 1 1 d .
O13 O 0.3600(15) 0.7935(16) 0.4990(18) 0.156(9) Uani 1 1 d .
O14 O 0.2339(11) 0.8916(8) 0.5074(10) 0.078(4) Uani 1 1 d .
O15 O 0.6841(10) 0.5384(8) 0.9846(11) 0.078(4) Uani 1 1 d .
O16 O 0.768(3) 0.4426(9) 1.003(2) 0.202(15) Uani 1 1 d .
O17 O 0.8980(16) 0.5416(14) 1.024(2) 0.179(12) Uani 1 1 d .
O18 O 0.789(2) 0.4964(18) 0.8597(14) 0.173(13) Uani 1 1 d .
O19 O 0.097(3) -0.0637(19) 0.762(3) 0.098(9) Uiso 0.50 1 d P
H19D H 0.1387 -0.0923 0.8059 0.147 Uiso 0.50 1 d PR
C1 C 0.4702(9) 0.7261(7) 1.0606(8) 0.034(2) Uani 1 1 d .
C2 C 0.5150(12) 0.7442(9) 1.1791(8) 0.049(3) Uani 1 1 d D
C3 C 0.644(2) 0.7676(18) 1.2062(15) 0.115(6) Uani 1 1 d .
H3A H 0.6522 0.8163 1.1794 0.173 Uiso 1 1 calc R
H3B H 0.6927 0.7341 1.1749 0.173 Uiso 1 1 calc RD
H3C H 0.6689 0.7675 1.2816 0.173 Uiso 1 1 calc R
C4 C 0.505(2) 0.6744(18) 1.2431(15) 0.115(6) Uani 1 1 d .
H4A H 0.5615 0.6387 1.2280 0.173 Uiso 1 1 calc R
H4B H 0.4251 0.6548 1.2244 0.173 Uiso 1 1 calc R
H4C H 0.5208 0.6860 1.3172 0.173 Uiso 1 1 calc R
C5 C 0.4393(19) 0.8073(13) 1.2064(16) 0.115(6) Uani 1 1 d D
H5A H 0.4796 0.8275 1.2723 0.173 Uiso 1 1 d R
H5B H 0.3612 0.7904 1.2142 0.173 Uiso 1 1 d R
H5C H 0.4316 0.8445 1.1526 0.173 Uiso 1 1 d R
C6 C 0.5329(9) 0.5853(7) 0.7384(9) 0.035(3) Uani 1 1 d .
H6 H 0.6206 0.5866 0.7559 0.042 Uiso 1 1 calc R
C7 C 0.4957(12) 0.5053(7) 0.7100(11) 0.046(3) Uani 1 1 d .
H7A H 0.5239 0.4738 0.7701 0.056 Uiso 1 1 calc R
H7B H 0.4090 0.5020 0.6940 0.056 Uiso 1 1 calc R
C8 C 0.5471(15) 0.4792(10) 0.6158(13) 0.065(5) Uani 1 1 d .
H8A H 0.5162 0.4306 0.5952 0.079 Uiso 1 1 calc R
H8B H 0.6336 0.4757 0.6351 0.079 Uiso 1 1 calc R
C9 C 0.5135(15) 0.5333(11) 0.5202(13) 0.069(5) Uani 1 1 d .
H9A H 0.5547 0.5180 0.4639 0.083 Uiso 1 1 calc R
H9B H 0.4280 0.5300 0.4937 0.083 Uiso 1 1 calc R
C10 C 0.5448(13) 0.6114(10) 0.5478(10) 0.056(4) Uani 1 1 d .
H10A H 0.5121 0.6427 0.4885 0.067 Uiso 1 1 calc R
H10B H 0.6313 0.6169 0.5610 0.067 Uiso 1 1 calc R
C11 C 0.4951(10) 0.6363(8) 0.6470(8) 0.039(3) Uani 1 1 d .
H11 H 0.4074 0.6360 0.6295 0.046 Uiso 1 1 calc R
C12 C 0.1181(9) 0.6160(6) 0.7531(8) 0.027(2) Uani 1 1 d .
C13 C 0.0880(10) 0.5538(6) 0.6709(9) 0.035(2) Uani 1 1 d .
C14 C -0.0434(11) 0.5377(9) 0.6390(12) 0.058(4) Uani 1 1 d .
H14A H -0.0856 0.5813 0.6118 0.088 Uiso 1 1 d R
H14B H -0.0738 0.5208 0.6998 0.088 Uiso 1 1 d R
H14C H -0.0546 0.5002 0.5856 0.088 Uiso 1 1 d R
C15 C 0.1490(13) 0.4849(7) 0.7245(11) 0.046(3) Uani 1 1 d .
H15A H 0.1205 0.4766 0.7894 0.069 Uiso 1 1 d R
H15B H 0.2342 0.4919 0.7392 0.069 Uiso 1 1 d R
H15C H 0.1299 0.4432 0.6788 0.069 Uiso 1 1 d R
C16 C 0.1422(12) 0.5765(7) 0.5744(9) 0.043(3) Uani 1 1 d .
H16A H 0.1177 0.5428 0.5171 0.064 Uiso 1 1 d R
H16B H 0.2279 0.5758 0.5939 0.064 Uiso 1 1 d R
H16C H 0.1160 0.6251 0.5525 0.064 Uiso 1 1 d R
C17 C 0.0768(10) 0.7977(7) 1.0939(10) 0.039(3) Uani 1 1 d .
H17 H 0.1631 0.8070 1.1016 0.047 Uiso 1 1 calc R
C18 C 0.0306(12) 0.8393(10) 1.1812(10) 0.054(4) Uani 1 1 d .
H18A H -0.0558 0.8341 1.1723 0.064 Uiso 1 1 calc R
H18B H 0.0493 0.8911 1.1774 0.064 Uiso 1 1 calc R
C19 C 0.0903(14) 0.8079(12) 1.2898(11) 0.066(5) Uani 1 1 d .
H19A H 0.1758 0.8174 1.3006 0.079 Uiso 1 1 calc R
H19B H 0.0583 0.8330 1.3452 0.079 Uiso 1 1 calc R
C20 C 0.0707(16) 0.7300(12) 1.2979(11) 0.074(5) Uani 1 1 d .
H20A H -0.0144 0.7210 1.2935 0.089 Uiso 1 1 calc R
H20B H 0.1114 0.7129 1.3665 0.089 Uiso 1 1 calc R
C21 C 0.1161(13) 0.6850(11) 1.2104(9) 0.057(4) Uani 1 1 d .
H21A H 0.2026 0.6891 1.2186 0.068 Uiso 1 1 calc R
H21B H 0.0961 0.6335 1.2162 0.068 Uiso 1 1 calc R
C22 C 0.0583(9) 0.7139(7) 1.1040(8) 0.033(2) Uani 1 1 d .
H22 H -0.0280 0.7047 1.0954 0.040 Uiso 1 1 calc R
C23 C -0.1398(9) 0.7775(6) 0.6824(8) 0.030(2) Uani 1 1 d D
C24 C -0.1679(12) 0.8162(9) 0.5737(10) 0.048(3) Uani 1 1 d .
C25 C -0.1255(18) 0.7645(13) 0.4950(13) 0.081(3) Uani 1 1 d .
H25A H -0.1190 0.7911 0.4318 0.122 Uiso 1 1 calc R
H25B H -0.1821 0.7252 0.4781 0.122 Uiso 1 1 calc R
H25C H -0.0486 0.7447 0.5255 0.122 Uiso 1 1 calc R
C26 C -0.3019(17) 0.8256(13) 0.5413(14) 0.081(3) Uani 1 1 d .
H26A H -0.3213 0.8770 0.5383 0.122 Uiso 1 1 calc R
H26B H -0.3418 0.8018 0.5919 0.122 Uiso 1 1 calc R
H26C H -0.3278 0.8040 0.4729 0.122 Uiso 1 1 calc R
C27 C -0.1014(17) 0.8867(12) 0.5727(14) 0.081(3) Uani 1 1 d D
H27A H -0.1406 0.9168 0.5154 0.122 Uiso 1 1 calc R
H27B H -0.0208 0.8767 0.5635 0.122 Uiso 1 1 calc R
H27C H -0.1000 0.9120 0.6384 0.122 Uiso 1 1 calc RD
C28 C 0.6744(10) 0.8634(7) 0.8921(9) 0.037(2) Uani 1 1 d .
C29 C 0.6834(11) 0.9472(7) 0.8880(10) 0.046(3) Uani 1 1 d D
C30 C 0.8176(14) 0.9666(10) 0.903(3) 0.137(14) Uani 1 1 d D
H30A H 0.8305 1.0007 0.8491 0.206 Uiso 1 1 calc R
H30B H 0.8633 0.9228 0.8976 0.206 Uiso 1 1 calc R
H30C H 0.8428 0.9885 0.9712 0.206 Uiso 1 1 calc R
C31 C 0.631(3) 0.9776(14) 0.980(2) 0.139(13) Uani 1 1 d D
H31A H 0.5453 0.9753 0.9630 0.209 Uiso 1 1 calc R
H31B H 0.6559 1.0277 0.9921 0.209 Uiso 1 1 calc R
H31C H 0.6592 0.9490 1.0419 0.209 Uiso 1 1 calc R
C32 C 0.615(3) 0.9763(14) 0.783(2) 0.143(13) Uani 1 1 d D
H32A H 0.5335 0.9869 0.7895 0.215 Uiso 1 1 calc R
H32B H 0.6152 0.9399 0.7287 0.215 Uiso 1 1 calc R
H32C H 0.6524 1.0204 0.7639 0.215 Uiso 1 1 calc R
C33 C 0.135(5) 0.046(4) 0.712(5) 0.118(17) Uiso 0.50 1 d P
H33A H 0.1959 0.0718 0.6832 0.177 Uiso 0.50 1 calc PR
H33B H 0.1267 0.0680 0.7782 0.177 Uiso 0.50 1 calc PR
H33C H 0.0600 0.0499 0.6635 0.177 Uiso 0.50 1 calc PR
C34 C 0.163(4) -0.019(3) 0.725(4) 0.090(12) Uiso 0.50 1 d P
H34A H 0.2402 -0.0198 0.7721 0.108 Uiso 0.50 1 calc PR
H34B H 0.1752 -0.0376 0.6577 0.108 Uiso 0.50 1 calc PR

loop_
_atom_site_aniso_label
_atom_site_aniso_U_11
_atom_site_aniso_U_22
_atom_site_aniso_U_33
_atom_site_aniso_U_23
_atom_site_aniso_U_13
_atom_site_aniso_U_12
Pt1 0.01474(16) 0.0338(2) 0.02931(19) -0.00578(15) 0.00548(13) -0.00290(14)
Pt2 0.01585(15) 0.02602(19) 0.02935(17) -0.00303(14) 0.00732(12) -0.00098(14)
Tl1 0.01787(18) 0.0343(2) 0.0416(2) -0.00163(17) 0.00852(15) -0.00127(15)
Tl2 0.01681(17) 0.0390(2) 0.0446(2) -0.00428(18) 0.00887(15) -0.00345(17)
Cl1 0.0447(19) 0.105(3) 0.072(2) 0.047(2) -0.0123(18) -0.012(2)
Cl2 0.079(3) 0.101(4) 0.080(3) 0.022(3) 0.011(2) 0.048(3)
N1 0.023(4) 0.047(5) 0.031(4) -0.014(4) 0.003(3) -0.006(4)
N2 0.033(5) 0.036(5) 0.026(4) -0.001(4) 0.007(4) -0.002(4)
N3 0.025(4) 0.053(6) 0.034(4) -0.013(4) 0.011(3) -0.002(4)
N4 0.027(4) 0.036(5) 0.029(4) -0.001(4) -0.003(3) 0.000(4)
N5 0.015(4) 0.039(5) 0.039(5) -0.012(4) 0.005(3) -0.006(4)
N6 0.014(4) 0.037(5) 0.045(5) -0.013(4) 0.012(3) -0.002(3)
N7 0.017(4) 0.035(5) 0.041(5) -0.004(4) 0.005(3) 0.006(4)
N8 0.027(4) 0.038(5) 0.039(5) 0.009(4) -0.004(4) -0.007(4)
O1 0.030(4) 0.054(5) 0.030(3) 0.000(3) 0.005(3) -0.005(4)
O2 0.024(4) 0.038(5) 0.060(5) -0.015(4) 0.006(3) 0.003(3)
O3 0.021(3) 0.041(5) 0.047(4) 0.007(4) 0.008(3) -0.003(3)
O4 0.020(3) 0.042(5) 0.044(4) 0.001(3) -0.001(3) 0.000(3)
O11 0.091(9) 0.124(14) 0.104(11) 0.050(10) -0.055(9) -0.029(10)
O12 0.139(15) 0.142(17) 0.087(10) 0.040(11) -0.014(10) -0.053(13)
O13 0.080(11) 0.23(3) 0.170(19) 0.029(18) 0.048(12) 0.055(14)
O14 0.066(7) 0.093(9) 0.067(7) 0.022(7) -0.009(6) 0.009(7)
O15 0.054(6) 0.078(9) 0.099(9) 0.007(7) 0.008(6) 0.034(6)
O16 0.37(4) 0.060(10) 0.25(2) -0.071(13) 0.24(3) -0.108(16)
O17 0.076(11) 0.134(19) 0.31(3) 0.09(2) -0.022(15) -0.015(12)
O18 0.164(18) 0.27(4) 0.079(11) -0.007(14) 0.011(12) 0.13(2)
C1 0.031(5) 0.042(7) 0.029(5) -0.003(4) 0.006(4) 0.003(5)
C2 0.054(7) 0.066(9) 0.027(5) -0.010(6) 0.009(5) -0.009(7)
C3 0.122(11) 0.163(16) 0.055(6) -0.016(8) 0.000(6) -0.058(11)
C4 0.122(11) 0.163(16) 0.055(6) -0.016(8) 0.000(6) -0.058(11)
C5 0.122(11) 0.163(16) 0.055(6) -0.016(8) 0.000(6) -0.058(11)
C6 0.016(5) 0.048(7) 0.042(6) -0.019(5) 0.006(4) -0.003(5)
C7 0.041(7) 0.036(7) 0.062(8) -0.014(6) 0.007(6) 0.003(5)
C8 0.064(10) 0.067(10) 0.072(10) -0.039(8) 0.032(8) -0.014(8)
C9 0.060(9) 0.084(12) 0.066(10) -0.044(9) 0.019(8) -0.002(9)
C10 0.059(8) 0.078(11) 0.035(6) -0.022(6) 0.019(6) -0.017(8)
C11 0.030(5) 0.059(8) 0.028(5) -0.004(5) 0.005(4) -0.003(5)
C12 0.019(5) 0.029(5) 0.038(5) -0.006(4) 0.015(4) -0.005(4)
C13 0.034(6) 0.033(6) 0.042(6) -0.017(5) 0.018(5) -0.004(5)
C14 0.035(6) 0.075(10) 0.066(8) -0.046(8) 0.010(6) -0.024(7)
C15 0.054(8) 0.032(6) 0.055(8) -0.007(5) 0.018(6) -0.004(6)
C16 0.056(8) 0.036(6) 0.040(6) -0.011(5) 0.022(6) -0.012(6)
C17 0.030(6) 0.048(7) 0.044(6) -0.010(5) 0.016(5) -0.003(5)
C18 0.047(7) 0.076(10) 0.043(7) -0.028(7) 0.022(6) -0.003(7)
C19 0.060(9) 0.107(15) 0.037(7) -0.022(8) 0.026(6) -0.015(9)
C20 0.078(11) 0.105(16) 0.047(7) 0.018(9) 0.030(7) 0.040(11)
C21 0.051(7) 0.085(11) 0.035(6) 0.008(7) 0.010(5) 0.030(8)
C22 0.028(5) 0.044(6) 0.031(5) 0.004(4) 0.011(4) 0.006(5)
C23 0.022(5) 0.034(6) 0.034(5) 0.004(4) 0.009(4) 0.005(4)
C24 0.044(7) 0.065(9) 0.037(6) 0.014(6) 0.011(5) 0.003(6)
C25 0.079(7) 0.104(9) 0.061(5) 0.029(6) 0.012(5) 0.024(7)
C26 0.079(7) 0.104(9) 0.061(5) 0.029(6) 0.012(5) 0.024(7)
C27 0.079(7) 0.104(9) 0.061(5) 0.029(6) 0.012(5) 0.024(7)
C28 0.029(5) 0.044(7) 0.042(6) -0.005(5) 0.019(5) 0.006(5)
C29 0.043(7) 0.032(6) 0.060(8) -0.006(5) -0.002(6) 0.003(5)
C30 0.052(10) 0.025(8) 0.33(4) 0.019(15) 0.024(17) -0.006(8)
C31 0.21(3) 0.075(16) 0.17(3) -0.045(17) 0.14(3) 0.000(18)
C32 0.18(3) 0.065(15) 0.15(3) 0.041(16) -0.06(2) 0.010(17)

loop_
_atom_type_symbol
_atom_type_description
_atom_type_scat_dispersion_real
_atom_type_scat_dispersion_imag
_atom_type_scat_source
C C 0.0033 0.0016 'International Tables Vol C Tables 4.2.6.8 and 6.1.1.4'
H H 0.0000 0.0000 'International Tables Vol C Tables 4.2.6.8 and 6.1.1.4'
N N 0.0061 0.0033 'International Tables Vol C Tables 4.2.6.8 and 6.1.1.4'
O O 0.0106 0.0060 'International Tables Vol C Tables 4.2.6.8 and 6.1.1.4'
Cl Cl 0.1484 0.1585 'International Tables Vol C Tables 4.2.6.8 and 6.1.1.4'
Pt Pt -1.7033 8.3905 'International Tables Vol C Tables 4.2.6.8 and 6.1.1.4'
Tl Tl -2.8358 9.6688 'International Tables Vol C Tables 4.2.6.8 and 6.1.1.4'

loop_
_geom_angle_atom_site_label_1
_geom_angle_atom_site_label_2
_geom_angle_atom_site_label_3
_geom_angle
_geom_angle_site_symmetry_1
_geom_angle_site_symmetry_3
N4 Pt1 N1 87.7(4) . .
N4 Pt1 N3 92.7(4) . .
N1 Pt1 N3 174.5(4) . .
N4 Pt1 N2 174.8(4) . .
N1 Pt1 N2 97.0(4) . .
N3 Pt1 N2 82.4(4) . .
N4 Pt1 Tl2 87.0(3) . .
N1 Pt1 Tl2 82.9(2) . .
N3 Pt1 Tl2 91.7(3) . .
N2 Pt1 Tl2 91.3(3) . .
N4 Pt1 Tl1 91.9(3) . .
N1 Pt1 Tl1 82.3(2) . .
N3 Pt1 Tl1 103.1(3) . .
N2 Pt1 Tl1 91.0(3) . .
Tl2 Pt1 Tl1 165.16(2) . .
N8 Pt2 N5 88.2(4) . .
N8 Pt2 N6 95.0(4) . .
N5 Pt2 N6 174.4(4) . .
N8 Pt2 N7 177.8(4) . .
N5 Pt2 N7 94.0(4) . .
N6 Pt2 N7 82.8(4) . .
N8 Pt2 Tl2 88.5(3) . 1_455
N5 Pt2 Tl2 85.6(2) . 1_455
N6 Pt2 Tl2 90.0(2) . 1_455
N7 Pt2 Tl2 91.5(2) . 1_455
N8 Pt2 Tl1 91.5(3) . .
N5 Pt2 Tl1 86.4(2) . .
N6 Pt2 Tl1 98.0(2) . .
N7 Pt2 Tl1 88.9(2) . .
Tl2 Pt2 Tl1 171.928(17) 1_455 .
O2 Tl1 O1 80.2(3) . .
O2 Tl1 Pt2 71.91(17) . .
O1 Tl1 Pt2 88.79(16) . .
O2 Tl1 Pt1 85.86(16) . .
O1 Tl1 Pt1 72.46(16) . .
Pt2 Tl1 Pt1 153.21(2) . .
O3 Tl2 O4 93.4(3) 1_655 .
O3 Tl2 Pt1 84.06(15) 1_655 .
O4 Tl2 Pt1 71.42(15) . .
O3 Tl2 Pt2 70.36(15) 1_655 1_655
O4 Tl2 Pt2 85.59(16) . 1_655
Pt1 Tl2 Pt2 144.52(3) . 1_655
O14 Cl1 O11 111.1(10) . .
O14 Cl1 O13 110.4(12) . .
O11 Cl1 O13 105.2(12) . .
O14 Cl1 O12 110.7(10) . .
O11 Cl1 O12 108.7(10) . .
O13 Cl1 O12 110.6(16) . .
O16 Cl2 O18 112.5(19) . .
O16 Cl2 O15 97.0(15) . .
O18 Cl2 O15 111.0(10) . .
O16 Cl2 O17 115.0(19) . .
O18 Cl2 O17 112.3(18) . .
O15 Cl2 O17 107.9(13) . .
C1 N1 Pt1 132.9(7) . .
C1 N1 H1 113.6 . .
Pt1 N1 H1 113.6 . .
C6 N2 Pt1 105.1(7) . .
C6 N2 H2A 110.7 . .
Pt1 N2 H2A 110.7 . .
C6 N2 H2B 110.7 . .
Pt1 N2 H2B 110.7 . .
H2A N2 H2B 108.8 . .
C11 N3 Pt1 111.9(7) . .
C11 N3 H3D 109.2 . .
Pt1 N3 H3D 109.2 . .
C11 N3 H3E 109.2 . .
Pt1 N3 H3E 109.2 . .
H3D N3 H3E 107.9 . .
C28 N4 Pt1 127.6(8) . .
C28 N4 H4 116.2 . .
Pt1 N4 H4 116.2 . .
C12 N5 Pt2 129.7(7) . .
C12 N5 H5 115.2 . .
Pt2 N5 H5 115.2 . .
C17 N6 Pt2 110.7(7) . .
C17 N6 H6A 109.5 . .
Pt2 N6 H6A 109.5 . .
C17 N6 H6B 109.5 . .
Pt2 N6 H6B 109.5 . .
H6A N6 H6B 108.1 . .
C22 N7 Pt2 107.6(6) . .
C22 N7 H7D 110.2 . .
Pt2 N7 H7D 110.2 . .
C22 N7 H7E 110.2 . .
Pt2 N7 H7E 110.2 . .
H7D N7 H7E 108.5 . .
C23 N8 Pt2 124.1(8) . .
C23 N8 H8 118.0 . .
Pt2 N8 H8 118.0 . .
C1 O1 Tl1 107.5(7) . .
C12 O2 Tl1 115.9(7) . .
C23 O3 Tl2 118.3(7) . 1_455
C28 O4 Tl2 116.2(7) . .
C34 O19 H19D 110.7 . .
O1 C1 N1 123.3(9) . .
O1 C1 C2 119.6(10) . .
N1 C1 C2 117.0(10) . .
C3 C2 C5 107.4(18) . .
C3 C2 C4 106.0(16) . .
C5 C2 C4 113.8(16) . .
C3 C2 C1 114.9(12) . .
C5 C2 C1 106.9(12) . .
C4 C2 C1 108.0(13) . .
C2 C3 H3A 109.5 . .
C2 C3 H3B 109.5 . .
H3A C3 H3B 109.5 . .
C2 C3 H3C 109.5 . .
H3A C3 H3C 109.5 . .
H3B C3 H3C 109.5 . .
C2 C4 H4A 109.5 . .
C2 C4 H4B 109.5 . .
H4A C4 H4B 109.5 . .
C2 C4 H4C 109.5 . .
H4A C4 H4C 109.5 . .
H4B C4 H4C 109.5 . .
C2 C5 H5A 107.2 . .
C2 C5 H5B 110.7 . .
H5A C5 H5B 109.5 . .
C2 C5 H5C 110.5 . .
H5A C5 H5C 109.5 . .
H5B C5 H5C 109.5 . .
N2 C6 C11 108.4(9) . .
N2 C6 C7 114.0(10) . .
C11 C6 C7 111.8(10) . .
N2 C6 H6 107.5 . .
C11 C6 H6 107.5 . .
C7 C6 H6 107.5 . .
C8 C7 C6 111.1(12) . .
C8 C7 H7A 109.4 . .
C6 C7 H7A 109.4 . .
C8 C7 H7B 109.4 . .
C6 C7 H7B 109.4 . .
H7A C7 H7B 108.0 . .
C7 C8 C9 110.8(14) . .
C7 C8 H8A 109.5 . .
C9 C8 H8A 109.5 . .
C7 C8 H8B 109.5 . .
C9 C8 H8B 109.5 . .
H8A C8 H8B 108.1 . .
C10 C9 C8 113.4(13) . .
C10 C9 H9A 108.9 . .
C8 C9 H9A 108.9 . .
C10 C9 H9B 108.9 . .
C8 C9 H9B 108.9 . .
H9A C9 H9B 107.7 . .
C9 C10 C11 111.5(13) . .
C9 C10 H10A 109.3 . .
C11 C10 H10A 109.3 . .
C9 C10 H10B 109.3 . .
C11 C10 H10B 109.3 . .
H10A C10 H10B 108.0 . .
N3 C11 C6 107.7(9) . .
N3 C11 C10 112.6(10) . .
C6 C11 C10 111.7(11) . .
N3 C11 H11 108.2 . .
C6 C11 H11 108.2 . .
C10 C11 H11 108.2 . .
O2 C12 N5 123.4(10) . .
O2 C12 C13 119.5(9) . .
N5 C12 C13 117.1(9) . .
C14 C13 C15 108.0(12) . .
C14 C13 C16 110.7(11) . .
C15 C13 C16 111.7(10) . .
C14 C13 C12 114.6(9) . .
C15 C13 C12 105.3(10) . .
C16 C13 C12 106.5(9) . .
C13 C14 H14A 110.2 . .
C13 C14 H14B 108.9 . .
H14A C14 H14B 109.5 . .
C13 C14 H14C 109.3 . .
H14A C14 H14C 109.5 . .
H14B C14 H14C 109.5 . .
C13 C15 H15A 108.9 . .
C13 C15 H15B 109.7 . .
H15A C15 H15B 109.5 . .
C13 C15 H15C 109.7 . .
H15A C15 H15C 109.5 . .
H15B C15 H15C 109.5 . .
C13 C16 H16A 110.1 . .
C13 C16 H16B 108.6 . .
H16A C16 H16B 109.5 . .
C13 C16 H16C 109.7 . .
H16A C16 H16C 109.5 . .
H16B C16 H16C 109.5 . .
N6 C17 C18 113.3(11) . .
N6 C17 C22 108.3(9) . .
C18 C17 C22 111.0(11) . .
N6 C17 H17 108.0 . .
C18 C17 H17 108.0 . .
C22 C17 H17 108.0 . .
C17 C18 C19 109.2(13) . .
C17 C18 H18A 109.8 . .
C19 C18 H18A 109.8 . .
C17 C18 H18B 109.8 . .
C19 C18 H18B 109.8 . .
H18A C18 H18B 108.3 . .
C20 C19 C18 112.3(14) . .
C20 C19 H19A 109.1 . .
C18 C19 H19A 109.1 . .
C20 C19 H19B 109.1 . .
C18 C19 H19B 109.1 . .
H19A C19 H19B 107.9 . .
C19 C20 C21 113.0(13) . .
C19 C20 H20A 109.0 . .
C21 C20 H20A 109.0 . .
C19 C20 H20B 109.0 . .
C21 C20 H20B 109.0 . .
H20A C20 H20B 107.8 . .
C22 C21 C20 109.2(12) . .
C22 C21 H21A 109.8 . .
C20 C21 H21A 109.8 . .
C22 C21 H21B 109.8 . .
C20 C21 H21B 109.8 . .
H21A C21 H21B 108.3 . .
N7 C22 C21 114.6(10) . .
N7 C22 C17 106.2(9) . .
C21 C22 C17 112.2(11) . .
N7 C22 H22 107.8 . .
C21 C22 H22 107.8 . .
C17 C22 H22 107.8 . .
O3 C23 N8 123.3(9) . .
O3 C23 C24 117.2(10) . .
N8 C23 C24 119.4(10) . .
C27 C24 C26 112.6(15) . .
C27 C24 C25 107.8(14) . .
C26 C24 C25 108.0(14) . .
C27 C24 C23 112.2(12) . .
C26 C24 C23 109.6(11) . .
C25 C24 C23 106.4(12) . .
C24 C25 H25A 109.5 . .
C24 C25 H25B 109.5 . .
H25A C25 H25B 109.5 . .
C24 C25 H25C 109.5 . .
H25A C25 H25C 109.5 . .
H25B C25 H25C 109.5 . .
C24 C26 H26A 109.5 . .
C24 C26 H26B 109.5 . .
H26A C26 H26B 109.5 . .
C24 C26 H26C 109.5 . .
H26A C26 H26C 109.5 . .
H26B C26 H26C 109.5 . .
C24 C27 H27A 109.5 . .
C24 C27 H27B 109.5 . .
H27A C27 H27B 109.5 . .
C24 C27 H27C 109.5 . .
H27A C27 H27C 109.5 . .
H27B C27 H27C 109.5 . .
O4 C28 N4 121.6(11) . .
O4 C28 C29 119.9(11) . .
N4 C28 C29 118.5(11) . .
C31 C29 C28 107.3(14) . .
C31 C29 C32 111(2) . .
C28 C29 C32 110.4(13) . .
C31 C29 C30 109.6(19) . .
C28 C29 C30 107.2(11) . .
C32 C29 C30 111(2) . .
C29 C30 H30A 109.5 . .
C29 C30 H30B 109.5 . .
H30A C30 H30B 109.5 . .
C29 C30 H30C 109.5 . .
H30A C30 H30C 109.5 . .
H30B C30 H30C 109.5 . .
C29 C31 H31A 109.5 . .
C29 C31 H31B 109.5 . .
H31A C31 H31B 109.5 . .
C29 C31 H31C 109.5 . .
H31A C31 H31C 109.5 . .
H31B C31 H31C 109.5 . .
C29 C32 H32A 109.5 . .
C29 C32 H32B 109.5 . .
H32A C32 H32B 109.5 . .
C29 C32 H32C 109.5 . .
H32A C32 H32C 109.5 . .
H32B C32 H32C 109.5 . .
C34 C33 H33A 109.5 . .
C34 C33 H33B 109.5 . .
H33A C33 H33B 109.5 . .
C34 C33 H33C 109.5 . .
H33A C33 H33C 109.5 . .
H33B C33 H33C 109.5 . .
C33 C34 O19 122(5) . .
C33 C34 H34A 106.9 . .
O19 C34 H34A 106.9 . .
C33 C34 H34B 106.9 . .
O19 C34 H34B 106.9 . .
H34A C34 H34B 106.7 . .

loop_
_geom_bond_atom_site_label_1
_geom_bond_atom_site_label_2
_geom_bond_distance
_geom_bond_site_symmetry_2
Pt1 N4 1.999(10) .
Pt1 N1 2.012(8) .
Pt1 N3 2.050(8) .
Pt1 N2 2.082(10) .
Pt1 Tl2 2.9185(12) .
Pt1 Tl1 2.9914(12) .
Pt2 N8 2.003(9) .
Pt2 N5 2.025(9) .
Pt2 N6 2.067(9) .
Pt2 N7 2.074(9) .
Pt2 Tl2 2.9354(11) 1_455
Pt2 Tl1 2.9884(12) .
Tl1 O2 2.637(8) .
Tl1 O1 2.739(8) .
Tl2 O3 2.630(7) 1_655
Tl2 O4 2.637(9) .
Tl2 Pt2 2.9354(11) 1_655
Cl1 O14 1.378(13) .
Cl1 O11 1.407(14) .
Cl1 O13 1.42(2) .
Cl1 O12 1.450(17) .
Cl2 O16 1.210(18) .
Cl2 O18 1.354(18) .
Cl2 O15 1.426(12) .
Cl2 O17 1.53(2) .
N1 C1 1.305(14) .
N1 H1 0.8600 .
N2 C6 1.497(13) .
N2 H2A 0.9000 .
N2 H2B 0.9000 .
N3 C11 1.452(17) .
N3 H3D 0.9000 .
N3 H3E 0.9000 .
N4 C28 1.326(15) .
N4 H4 0.8600 .
N5 C12 1.293(13) .
N5 H5 0.8600 .
N6 C17 1.482(16) .
N6 H6A 0.9000 .
N6 H6B 0.9000 .
N7 C22 1.491(13) .
N7 H7D 0.9000 .
N7 H7E 0.9000 .
N8 C23 1.332(14) .
N8 H8 0.8600 .
O1 C1 1.264(13) .
O2 C12 1.248(13) .
O3 C23 1.254(13) .
O3 Tl2 2.630(7) 1_455
O4 C28 1.263(14) .
O19 C34 1.25(5) .
O19 H19D 0.8500 .
C1 C2 1.553(14) .
C2 C3 1.50(3) .
C2 C5 1.512(18) .
C2 C4 1.53(3) .
C3 H3A 0.9600 .
C3 H3B 0.9600 .
C3 H3C 0.9600 .
C4 H4A 0.9600 .
C4 H4B 0.9600 .
C4 H4C 0.9600 .
C5 H5A 0.9600 .
C5 H5B 0.9600 .
C5 H5C 0.9600 .
C6 C11 1.498(18) .
C6 C7 1.540(17) .
C6 H6 0.9800 .
C7 C8 1.512(19) .
C7 H7A 0.9700 .
C7 H7B 0.9700 .
C8 C9 1.57(3) .
C8 H8A 0.9700 .
C8 H8B 0.9700 .
C9 C10 1.49(2) .
C9 H9A 0.9700 .
C9 H9B 0.9700 .
C10 C11 1.552(16) .
C10 H10A 0.9700 .
C10 H10B 0.9700 .
C11 H11 0.9800 .
C12 C13 1.545(14) .
C13 C14 1.501(16) .
C13 C15 1.534(19) .
C13 C16 1.537(16) .
C14 H14A 0.9599 .
C14 H14B 0.9600 .
C14 H14C 0.9601 .
C15 H15A 0.9600 .
C15 H15B 0.9600 .
C15 H15C 0.9600 .
C16 H16A 0.9600 .
C16 H16B 0.9600 .
C16 H16C 0.9600 .
C17 C18 1.522(16) .
C17 C22 1.547(19) .
C17 H17 0.9800 .
C18 C19 1.55(2) .
C18 H18A 0.9700 .
C18 H18B 0.9700 .
C19 C20 1.44(3) .
C19 H19A 0.9700 .
C19 H19B 0.9700 .
C20 C21 1.55(2) .
C20 H20A 0.9700 .
C20 H20B 0.9700 .
C21 C22 1.502(16) .
C21 H21A 0.9700 .
C21 H21B 0.9700 .
C22 H22 0.9800 .
C23 C24 1.545(15) .
C24 C27 1.49(3) .
C24 C26 1.51(2) .
C24 C25 1.52(2) .
C25 H25A 0.9600 .
C25 H25B 0.9600 .
C25 H25C 0.9600 .
C26 H26A 0.9600 .
C26 H26B 0.9600 .
C26 H26C 0.9600 .
C27 H27A 0.9600 .
C27 H27B 0.9600 .
C27 H27C 0.9600 .
C28 C29 1.530(18) .
C29 C31 1.516(15) .
C29 C32 1.530(16) .
C29 C30 1.541(15) .
C30 H30A 0.9600 .
C30 H30B 0.9600 .
C30 H30C 0.9600 .
C31 H31A 0.9600 .
C31 H31B 0.9600 .
C31 H31C 0.9600 .
C32 H32A 0.9600 .
C32 H32B 0.9600 .
C32 H32C 0.9600 .
C33 C34 1.23(7) .
C33 H33A 0.9600 .
C33 H33B 0.9600 .
C33 H33C 0.9600 .
C34 H34A 0.9700 .
C34 H34B 0.9700 .

loop_
_geom_torsion_atom_site_label_1
_geom_torsion_atom_site_label_2
_geom_torsion_atom_site_label_3
_geom_torsion_atom_site_label_4
_geom_torsion
_geom_torsion_site_symmetry_1
_geom_torsion_site_symmetry_4
N8 Pt2 Tl1 O2 -108.0(4) . .
N5 Pt2 Tl1 O2 -19.8(4) . .
N6 Pt2 Tl1 O2 156.7(3) . .
N7 Pt2 Tl1 O2 74.2(3) . .
N8 Pt2 Tl1 O1 171.9(4) . .
N5 Pt2 Tl1 O1 -99.9(3) . .
N6 Pt2 Tl1 O1 76.6(3) . .
N7 Pt2 Tl1 O1 -5.9(3) . .
N8 Pt2 Tl1 Pt1 -143.3(3) . .
N5 Pt2 Tl1 Pt1 -55.2(3) . .
N6 Pt2 Tl1 Pt1 121.4(3) . .
N7 Pt2 Tl1 Pt1 38.8(3) . .
N4 Pt1 Tl1 O2 164.6(3) . .
N1 Pt1 Tl1 O2 -108.0(4) . .
N3 Pt1 Tl1 O2 71.3(4) . .
N2 Pt1 Tl1 O2 -11.1(3) . .
Tl2 Pt1 Tl1 O2 -109.7(2) . .
N4 Pt1 Tl1 O1 -114.4(3) . .
N1 Pt1 Tl1 O1 -27.0(4) . .
N3 Pt1 Tl1 O1 152.4(4) . .
N2 Pt1 Tl1 O1 70.0(3) . .
Tl2 Pt1 Tl1 O1 -28.7(2) . .
N4 Pt1 Tl1 Pt2 -161.9(2) . .
N1 Pt1 Tl1 Pt2 -74.5(3) . .
N3 Pt1 Tl1 Pt2 104.8(3) . .
N2 Pt1 Tl1 Pt2 22.4(2) . .
Tl2 Pt1 Tl1 Pt2 -76.24(8) . .
N4 Pt1 Tl2 O3 -70.3(3) . 1_655
N1 Pt1 Tl2 O3 -158.4(4) . 1_655
N3 Pt1 Tl2 O3 22.3(4) . 1_655
N2 Pt1 Tl2 O3 104.7(3) . 1_655
Tl1 Pt1 Tl2 O3 -156.66(19) . 1_655
N4 Pt1 Tl2 O4 25.2(3) . .
N1 Pt1 Tl2 O4 -62.8(4) . .
N3 Pt1 Tl2 O4 117.9(4) . .
N2 Pt1 Tl2 O4 -159.7(3) . .
Tl1 Pt1 Tl2 O4 -61.1(2) . .
N4 Pt1 Tl2 Pt2 -27.1(3) . 1_655
N1 Pt1 Tl2 Pt2 -115.1(3) . 1_655
N3 Pt1 Tl2 Pt2 65.6(3) . 1_655
N2 Pt1 Tl2 Pt2 148.0(2) . 1_655
Tl1 Pt1 Tl2 Pt2 -113.39(7) . 1_655
N4 Pt1 N1 C1 125.3(12) . .
N2 Pt1 N1 C1 -57.0(12) . .
Tl2 Pt1 N1 C1 -147.4(12) . .
Tl1 Pt1 N1 C1 33.1(11) . .
N1 Pt1 N2 C6 -151.1(6) . .
N3 Pt1 N2 C6 23.4(6) . .
Tl2 Pt1 N2 C6 -68.1(6) . .
Tl1 Pt1 N2 C6 126.5(6) . .
N4 Pt1 N3 C11 -177.1(7) . .
N2 Pt1 N3 C11 4.8(7) . .
Tl2 Pt1 N3 C11 95.8(7) . .
Tl1 Pt1 N3 C11 -84.5(7) . .
N1 Pt1 N4 C28 50.4(9) . .
N3 Pt1 N4 C28 -124.1(9) . .
Tl2 Pt1 N4 C28 -32.6(9) . .
Tl1 Pt1 N4 C28 132.6(9) . .
N8 Pt2 N5 C12 111.5(11) . .
N7 Pt2 N5 C12 -68.7(11) . .
Tl2 Pt2 N5 C12 -159.8(10) 1_455 .
Tl1 Pt2 N5 C12 19.9(10) . .
N8 Pt2 N6 C17 -175.1(7) . .
N7 Pt2 N6 C17 5.0(7) . .
Tl2 Pt2 N6 C17 96.4(7) 1_455 .
Tl1 Pt2 N6 C17 -82.9(7) . .
N5 Pt2 N7 C22 -151.2(7) . .
N6 Pt2 N7 C22 24.3(7) . .
Tl2 Pt2 N7 C22 -65.5(7) 1_455 .
Tl1 Pt2 N7 C22 122.6(7) . .
N5 Pt2 N8 C23 51.3(9) . .
N6 Pt2 N8 C23 -124.2(9) . .
Tl2 Pt2 N8 C23 -34.3(9) 1_455 .
Tl1 Pt2 N8 C23 137.6(9) . .
O2 Tl1 O1 C1 129.8(7) . .
Pt2 Tl1 O1 C1 -158.4(7) . .
Pt1 Tl1 O1 C1 41.0(7) . .
O1 Tl1 O2 C12 125.8(8) . .
Pt2 Tl1 O2 C12 33.9(7) . .
Pt1 Tl1 O2 C12 -161.3(8) . .
O3 Tl2 O4 C28 46.7(8) 1_655 .
Pt1 Tl2 O4 C28 -35.8(7) . .
Pt2 Tl2 O4 C28 116.7(7) 1_655 .
Tl1 O1 C1 N1 -37.8(14) . .
Tl1 O1 C1 C2 140.4(10) . .
Pt1 N1 C1 O1 -0.3(19) . .
Pt1 N1 C1 C2 -178.6(9) . .
O1 C1 C2 C3 177.0(17) . .
N1 C1 C2 C3 -5(2) . .
O1 C1 C2 C5 -63.9(17) . .
N1 C1 C2 C5 114.5(15) . .
O1 C1 C2 C4 58.9(18) . .
N1 C1 C2 C4 -122.7(16) . .
Pt1 N2 C6 C11 -47.8(9) . .
Pt1 N2 C6 C7 -173.0(8) . .
N2 C6 C7 C8 -179.5(11) . .
C11 C6 C7 C8 57.2(14) . .
C6 C7 C8 C9 -53.6(16) . .
C7 C8 C9 C10 52.5(18) . .
C8 C9 C10 C11 -51.2(18) . .
Pt1 N3 C11 C6 -32.2(10) . .
Pt1 N3 C11 C10 -155.8(9) . .
N2 C6 C11 N3 53.5(11) . .
C7 C6 C11 N3 180.0(9) . .
N2 C6 C11 C10 177.6(9) . .
C7 C6 C11 C10 -55.9(13) . .
C9 C10 C11 N3 174.6(12) . .
C9 C10 C11 C6 53.3(16) . .
Tl1 O2 C12 N5 -34.8(14) . .
Tl1 O2 C12 C13 147.4(8) . .
Pt2 N5 C12 O2 6.2(17) . .
Pt2 N5 C12 C13 -176.0(8) . .
O2 C12 C13 C14 173.7(12) . .
N5 C12 C13 C14 -4.1(16) . .
O2 C12 C13 C15 55.2(13) . .
N5 C12 C13 C15 -122.7(11) . .
O2 C12 C13 C16 -63.5(14) . .
N5 C12 C13 C16 118.6(11) . .
Pt2 N6 C17 C18 -155.9(9) . .
Pt2 N6 C17 C22 -32.3(10) . .
N6 C17 C18 C19 176.5(11) . .
C22 C17 C18 C19 54.4(15) . .
C17 C18 C19 C20 -56.5(16) . .
C18 C19 C20 C21 57.3(18) . .
C19 C20 C21 C22 -56(2) . .
Pt2 N7 C22 C21 -172.1(10) . .
Pt2 N7 C22 C17 -47.6(9) . .
C20 C21 C22 N7 175.2(13) . .
C20 C21 C22 C17 53.9(16) . .
N6 C17 C22 N7 52.8(11) . .
C18 C17 C22 N7 177.8(9) . .
N6 C17 C22 C21 178.8(9) . .
C18 C17 C22 C21 -56.2(13) . .
Tl2 O3 C23 N8 23.5(13) 1_455 .
Tl2 O3 C23 C24 -159.0(8) 1_455 .
Pt2 N8 C23 O3 13.4(15) . .
Pt2 N8 C23 C24 -164.0(9) . .
O3 C23 C24 C27 165.4(12) . .
N8 C23 C24 C27 -17.0(18) . .
O3 C23 C24 C26 39.5(17) . .
N8 C23 C24 C26 -142.9(14) . .
O3 C23 C24 C25 -77.0(15) . .
N8 C23 C24 C25 100.6(15) . .
Tl2 O4 C28 N4 28.3(12) . .
Tl2 O4 C28 C29 -153.7(8) . .
Pt1 N4 C28 O4 8.3(15) . .
Pt1 N4 C28 C29 -169.7(8) . .
O4 C28 C29 C31 -82.7(18) . .
N4 C28 C29 C31 95.4(18) . .
O4 C28 C29 C32 156.5(18) . .
N4 C28 C29 C32 -25(2) . .
O4 C28 C29 C30 35(2) . .
N4 C28 C29 C30 -147.0(17) . .
